data_4031516
loop_
_publ_author_name
'Grieco, Gabriele'
'Blacque, Olivier'
'Berke, Heinz'

_publ_section_title
;
 A facile synthetic route to benzimidazolium salts bearing bulky aromatic
 N-substituents.
;
_journal_name_full 'Beilstein journal of organic chemistry'
_journal_page_first 1656
_journal_page_last 1666
_journal_paper_doi 10.3762/bjoc.11.182
_journal_volume 11
_journal_year 2015
_chemical_formula_moiety 'C31 H39 N2, C H2 Cl2, Cl'
_chemical_formula_sum 'C32 H41 Cl3 N2'
_chemical_formula_weight 560.02
_space_group_IT_number 14
_symmetry_cell_setting monoclinic
_symmetry_space_group_name_Hall '-P 2yn'
_symmetry_space_group_name_H-M 'P 1 21/n 1'
_atom_sites_solution_hydrogens geom
_atom_sites_solution_primary direct
_atom_sites_solution_secondary difmap
_audit_creation_method SHELXL-97
_audit_update_record
;
2013-06-04 # Formatted by publCIF
;
_cell_angle_alpha 90.00
_cell_angle_beta 113.687(3)
_cell_angle_gamma 90.00
_cell_formula_units_Z 4
_cell_length_a 12.6905(3)
_cell_length_b 18.5911(3)
_cell_length_c 14.3067(4)
_cell_measurement_reflns_used 17149
_cell_measurement_temperature 183(2)
_cell_measurement_theta_max 30.38
_cell_measurement_theta_min 2.19
_cell_volume 3091.02(14)
_computing_cell_refinement
;
CrysAlisPro, version 1.171.36.20 (Agilent Technologies, 2012)
;
_computing_data_collection
;
CrysAlisPro, version 1.171.36.24a (Agilent Technologies, 2012)
;
_computing_data_reduction
;
CrysAlisPro, version 1.171.36.20 (Agilent Technologies, 2012)
;
_computing_molecular_graphics
;
<i>ORTEP-3 for Windows</i> (Farrugia, 1997) and/or <i>Mercury</i> (Macrae et
al.,
2006)
;
_computing_publication_material
; 
<i>WinGX</i> (Farrugia, 1999), <i>PLATON for Windows</i> (Spek, 2003) and
<i>publCIF</i> (Westrip, 2010)
;
_computing_structure_refinement ' SHELXL97 (Sheldrick, 2008)'
_computing_structure_solution ' SHELXS97 (Sheldrick, 2008) '
_diffrn_ambient_temperature 183(1)
_diffrn_detector 'Atlas CCD camera on \k goniostat'
_diffrn_detector_area_resol_mean 10.3801
_diffrn_measured_fraction_theta_full 0.991
_diffrn_measured_fraction_theta_max 0.999
_diffrn_measurement_device_type 'Oxford Diffraction SuperNova, dual radiation diffractometer'
_diffrn_measurement_method '\w scans'
_diffrn_radiation_monochromator mirror
_diffrn_radiation_source 'SuperNova (Cu) X-ray Source'
_diffrn_radiation_type 'Cu K\a'
_diffrn_radiation_wavelength 1.5418
_diffrn_reflns_av_R_equivalents 0.0323
_diffrn_reflns_av_sigmaI/netI 0.0199
_diffrn_reflns_limit_h_max 16
_diffrn_reflns_limit_h_min -16
_diffrn_reflns_limit_k_max 24
_diffrn_reflns_limit_k_min -24
_diffrn_reflns_limit_l_max 18
_diffrn_reflns_limit_l_min -18
_diffrn_reflns_number 40306
_diffrn_reflns_theta_full 25.00
_diffrn_reflns_theta_max 89.47
_diffrn_reflns_theta_min 4.76
_diffrn_standards_decay_% 0
_diffrn_standards_number 0
_exptl_absorpt_coefficient_mu 2.843
_exptl_absorpt_correction_T_max 1.000
_exptl_absorpt_correction_T_min 0.840
_exptl_absorpt_correction_type multi-scan
_exptl_absorpt_process_details
;
CrysAlisPro, Version 1.171.36.20 (Agilent Technologies, 2012)
Empirical absorption correction using spherical harmonics,
 implemented in SCALE3 ABSPACK scaling algorithm.
;
_exptl_crystal_colour colourless
_exptl_crystal_density_diffrn 1.203
_exptl_crystal_density_method 'not measured'
_exptl_crystal_description block
_exptl_crystal_F_000 1192
_exptl_crystal_size_max 0.42
_exptl_crystal_size_mid 0.26
_exptl_crystal_size_min 0.15
_refine_diff_density_max 1.723
_refine_diff_density_min -0.835
_refine_diff_density_rms 0.086
_refine_ls_extinction_method none
_refine_ls_goodness_of_fit_ref 1.077
_refine_ls_hydrogen_treatment mixed
_refine_ls_matrix_type full
_refine_ls_number_parameters 346
_refine_ls_number_reflns 7060
_refine_ls_number_restraints 0
_refine_ls_restrained_S_all 1.077
_refine_ls_R_factor_all 0.0850
_refine_ls_R_factor_gt 0.0777
_refine_ls_shift/su_max 0.000
_refine_ls_shift/su_mean 0.000
_refine_ls_structure_factor_coef Fsqd
_refine_ls_weighting_details 'calc w=1/[\s^2^(Fo^2^)+(0.1154P)^2^+3.6728P] where P=(Fo^2^+2Fc^2^)/3'
_refine_ls_weighting_scheme calc
_refine_ls_wR_factor_gt 0.2073
_refine_ls_wR_factor_ref 0.2142
_reflns_number_gt 6190
_reflns_number_total 7060
_reflns_threshold_expression >2sigma(I)
_cod_data_source_file 1860-5397-11-182-S1.cif
_cod_data_source_block grec3005
_cod_depositor_comments 'Adding full bibliography for 4031516.cif.'
_cod_original_cell_volume 3091.02(12)
_cod_original_sg_symbol_H-M 'P 21/n'
_cod_database_code 4031516

loop_
_symmetry_equiv_pos_as_xyz
'x, y, z'
'-x+1/2, y+1/2, -z+1/2'
'-x, -y, -z'
'x-1/2, -y-1/2, z-1/2'

loop_
_atom_site_label
_atom_site_type_symbol
_atom_site_fract_x
_atom_site_fract_y
_atom_site_fract_z
_atom_site_U_iso_or_equiv
_atom_site_adp_type
_atom_site_occupancy
_atom_site_symmetry_multiplicity
_atom_site_calc_flag
_atom_site_refinement_flags
C1 C 0.62531(17) 0.12534(12) 0.29838(15) 0.0194(4) Uani 1 1 d .
C2 C 0.68425(18) 0.01240(12) 0.30440(16) 0.0210(4) Uani 1 1 d .
C3 C 0.7466(2) -0.05055(13) 0.3133(2) 0.0302(5) Uani 1 1 d .
H3 H 0.8264 -0.0505 0.3363 0.036 Uiso 1 1 calc R
C4 C 0.6830(3) -0.11333(14) 0.2859(2) 0.0381(6) Uani 1 1 d .
H4 H 0.7210 -0.1567 0.2898 0.046 Uiso 1 1 calc R
C5 C 0.5628(2) -0.11349(14) 0.2524(2) 0.0351(6) Uani 1 1 d .
H5 H 0.5238 -0.1571 0.2360 0.042 Uiso 1 1 calc R
C6 C 0.5006(2) -0.05097(13) 0.24295(19) 0.0292(5) Uani 1 1 d .
H6 H 0.4209 -0.0509 0.2204 0.035 Uiso 1 1 calc R
C7 C 0.56530(18) 0.01208(12) 0.26950(16) 0.0209(4) Uani 1 1 d .
C8 C 0.83551(18) 0.11084(12) 0.36317(17) 0.0219(4) Uani 1 1 d .
C9 C 0.89246(19) 0.11589(12) 0.46920(18) 0.0237(4) Uani 1 1 d .
C10 C 1.0029(2) 0.14554(13) 0.50733(19) 0.0282(5) Uani 1 1 d .
H10 H 1.0436 0.1505 0.5774 0.034 Uiso 1 1 calc R
C11 C 1.0520(2) 0.16758(14) 0.4415(2) 0.0330(5) Uani 1 1 d .
H11 H 1.1251 0.1879 0.4680 0.040 Uiso 1 1 calc R
C12 C 0.9940(2) 0.15991(14) 0.3372(2) 0.0320(5) Uani 1 1 d .
H12 H 1.0293 0.1744 0.2945 0.038 Uiso 1 1 calc R
C13 C 0.88324(19) 0.13069(13) 0.29476(18) 0.0249(5) Uani 1 1 d .
C14 C 0.8369(2) 0.09208(14) 0.53990(18) 0.0289(5) Uani 1 1 d .
H14 H 0.7698 0.0627 0.5001 0.035 Uiso 1 1 calc R
C15 C 0.9183(3) 0.04581(17) 0.6273(2) 0.0389(6) Uani 1 1 d .
H15A H 0.9485 0.0076 0.6001 0.058 Uiso 1 1 calc R
H15B H 0.8771 0.0257 0.6645 0.058 Uiso 1 1 calc R
H15C H 0.9805 0.0750 0.6721 0.058 Uiso 1 1 calc R
C16 C 0.7945(3) 0.15733(18) 0.5802(2) 0.0440(7) Uani 1 1 d .
H16A H 0.7518 0.1413 0.6185 0.066 Uiso 1 1 calc R
H16B H 0.7457 0.1863 0.5238 0.066 Uiso 1 1 calc R
H16C H 0.8592 0.1854 0.6235 0.066 Uiso 1 1 calc R
C17 C 0.8205(2) 0.12062(14) 0.18047(19) 0.0299(5) Uani 1 1 d .
H17 H 0.7512 0.0922 0.1687 0.036 Uiso 1 1 calc R
C18 C 0.7813(4) 0.19252(19) 0.1268(3) 0.0612(10) Uani 1 1 d .
H18A H 0.7366 0.2177 0.1568 0.092 Uiso 1 1 calc R
H18B H 0.7353 0.1844 0.0557 0.092 Uiso 1 1 calc R
H18C H 0.8475 0.2208 0.1340 0.092 Uiso 1 1 calc R
C19 C 0.8931(3) 0.0782(2) 0.1374(3) 0.0501(8) Uani 1 1 d .
H19A H 0.8501 0.0707 0.0656 0.075 Uiso 1 1 calc R
H19B H 0.9130 0.0325 0.1714 0.075 Uiso 1 1 calc R
H19C H 0.9620 0.1046 0.1480 0.075 Uiso 1 1 calc R
C20 C 0.41470(18) 0.10990(12) 0.22775(17) 0.0210(4) Uani 1 1 d .
C21 C 0.36559(19) 0.12356(13) 0.29687(18) 0.0249(5) Uani 1 1 d .
C22 C 0.2540(2) 0.15084(15) 0.2566(2) 0.0338(6) Uani 1 1 d .
H22 H 0.2177 0.1610 0.3001 0.041 Uiso 1 1 calc R
C23 C 0.1963(2) 0.16309(15) 0.1530(2) 0.0366(6) Uani 1 1 d .
H23 H 0.1223 0.1821 0.1279 0.044 Uiso 1 1 calc R
C24 C 0.2472(2) 0.14740(14) 0.0861(2) 0.0314(5) Uani 1 1 d .
H24 H 0.2067 0.1552 0.0166 0.038 Uiso 1 1 calc R
C25 C 0.35889(19) 0.11992(12) 0.12215(18) 0.0241(5) Uani 1 1 d .
C26 C 0.4291(2) 0.11072(14) 0.41115(19) 0.0302(5) Uani 1 1 d .
H26 H 0.5030 0.0881 0.4223 0.036 Uiso 1 1 calc R
C27 C 0.3631(3) 0.0588(2) 0.4503(2) 0.0476(7) Uani 1 1 d .
H27A H 0.4080 0.0484 0.5209 0.071 Uiso 1 1 calc R
H27B H 0.3481 0.0151 0.4115 0.071 Uiso 1 1 calc R
H27C H 0.2915 0.0804 0.4432 0.071 Uiso 1 1 calc R
C28 C 0.4550(3) 0.18135(19) 0.4709(2) 0.0500(8) Uani 1 1 d .
H28A H 0.4929 0.2138 0.4423 0.075 Uiso 1 1 calc R
H28B H 0.5040 0.1721 0.5410 0.075 Uiso 1 1 calc R
H28C H 0.3844 0.2025 0.4669 0.075 Uiso 1 1 calc R
C29 C 0.4160(2) 0.10361(14) 0.04989(18) 0.0295(5) Uani 1 1 d .
H29 H 0.4912 0.0820 0.0898 0.035 Uiso 1 1 calc R
C30 C 0.4362(3) 0.17295(17) 0.0029(3) 0.0465(7) Uani 1 1 d .
H30A H 0.3635 0.1935 -0.0405 0.070 Uiso 1 1 calc R
H30B H 0.4803 0.1627 -0.0365 0.070 Uiso 1 1 calc R
H30C H 0.4776 0.2064 0.0562 0.070 Uiso 1 1 calc R
C31 C 0.3465(3) 0.04965(17) -0.0320(2) 0.0439(7) Uani 1 1 d .
H31A H 0.3370 0.0061 -0.0001 0.066 Uiso 1 1 calc R
H31B H 0.3864 0.0392 -0.0749 0.066 Uiso 1 1 calc R
H31C H 0.2723 0.0696 -0.0725 0.066 Uiso 1 1 calc R
N1 N 0.71849(15) 0.08405(10) 0.32203(14) 0.0198(4) Uani 1 1 d .
N2 N 0.53199(15) 0.08391(10) 0.26689(14) 0.0200(4) Uani 1 1 d .
H1 H 0.627(2) 0.1772(18) 0.303(2) 0.027(7) Uiso 1 1 d .
Cl1 Cl 0.60357(6) 0.30105(3) 0.29722(5) 0.03553(19) Uani 1 1 d .
C32 C 0.1167(4) -0.1194(3) 0.1285(3) 0.0678(12) Uani 1 1 d .
H32A H 0.0656 -0.1322 0.0594 0.081 Uiso 1 1 calc R
H32B H 0.0791 -0.1320 0.1735 0.081 Uiso 1 1 calc R
Cl2 Cl 0.14460(10) -0.02615(6) 0.13590(8) 0.0700(3) Uani 1 1 d .
Cl3 Cl 0.24774(11) -0.16770(6) 0.16474(9) 0.0754(3) Uani 1 1 d .

loop_
_atom_site_aniso_label
_atom_site_aniso_U_11
_atom_site_aniso_U_22
_atom_site_aniso_U_33
_atom_site_aniso_U_23
_atom_site_aniso_U_13
_atom_site_aniso_U_12
C1 0.0172(9) 0.0222(10) 0.0188(10) -0.0016(7) 0.0071(8) -0.0006(7)
C2 0.0203(10) 0.0226(10) 0.0209(10) 0.0007(8) 0.0090(8) 0.0002(8)
C3 0.0267(11) 0.0282(12) 0.0363(13) 0.0035(10) 0.0135(10) 0.0071(9)
C4 0.0411(15) 0.0251(12) 0.0481(16) 0.0044(11) 0.0179(13) 0.0081(10)
C5 0.0418(14) 0.0226(11) 0.0409(14) -0.0012(10) 0.0164(12) -0.0053(10)
C6 0.0260(11) 0.0266(11) 0.0334(12) -0.0008(9) 0.0102(10) -0.0051(9)
C7 0.0201(10) 0.0236(10) 0.0200(10) 0.0008(8) 0.0091(8) 0.0000(8)
C8 0.0149(9) 0.0222(10) 0.0274(11) -0.0017(8) 0.0074(8) 0.0000(7)
C9 0.0203(10) 0.0235(10) 0.0256(11) -0.0010(8) 0.0076(9) 0.0013(8)
C10 0.0198(10) 0.0303(12) 0.0288(11) -0.0047(9) 0.0037(9) -0.0001(9)
C11 0.0193(10) 0.0358(13) 0.0423(14) -0.0076(11) 0.0108(10) -0.0062(9)
C12 0.0239(11) 0.0377(13) 0.0398(14) -0.0047(11) 0.0184(10) -0.0068(10)
C13 0.0215(10) 0.0274(11) 0.0284(11) -0.0031(9) 0.0126(9) -0.0014(8)
C14 0.0251(11) 0.0379(13) 0.0225(11) 0.0001(9) 0.0083(9) -0.0016(9)
C15 0.0397(14) 0.0437(15) 0.0284(13) 0.0047(11) 0.0084(11) -0.0014(12)
C16 0.0423(15) 0.0571(19) 0.0394(15) -0.0008(13) 0.0234(13) 0.0105(13)
C17 0.0292(12) 0.0365(13) 0.0270(12) -0.0022(10) 0.0146(10) -0.0046(10)
C18 0.087(3) 0.0453(18) 0.0381(17) 0.0073(14) 0.0114(18) 0.0036(18)
C19 0.0425(16) 0.071(2) 0.0450(17) -0.0216(16) 0.0258(14) -0.0073(15)
C20 0.0147(9) 0.0213(10) 0.0253(10) 0.0012(8) 0.0061(8) 0.0005(7)
C21 0.0205(10) 0.0263(11) 0.0287(11) 0.0037(9) 0.0106(9) 0.0016(8)
C22 0.0236(11) 0.0417(14) 0.0406(14) 0.0040(11) 0.0176(10) 0.0065(10)
C23 0.0170(10) 0.0421(15) 0.0463(15) 0.0075(12) 0.0083(10) 0.0057(10)
C24 0.0218(11) 0.0341(13) 0.0313(12) 0.0055(10) 0.0032(9) -0.0007(9)
C25 0.0205(10) 0.0228(10) 0.0258(11) 0.0002(8) 0.0059(9) -0.0029(8)
C26 0.0272(11) 0.0386(13) 0.0279(12) 0.0049(10) 0.0143(10) 0.0075(10)
C27 0.0467(17) 0.060(2) 0.0414(16) 0.0134(14) 0.0229(14) -0.0021(15)
C28 0.0550(19) 0.0495(18) 0.0368(15) -0.0051(13) 0.0095(14) 0.0051(15)
C29 0.0286(11) 0.0347(13) 0.0238(11) -0.0006(9) 0.0089(9) 0.0001(10)
C30 0.0604(19) 0.0434(16) 0.0465(17) -0.0004(13) 0.0328(15) -0.0113(14)
C31 0.0534(18) 0.0414(15) 0.0348(14) -0.0095(12) 0.0154(13) -0.0077(13)
N1 0.0165(8) 0.0220(9) 0.0213(8) 0.0010(7) 0.0079(7) 0.0013(7)
N2 0.0163(8) 0.0223(9) 0.0212(8) -0.0001(7) 0.0074(7) 0.0004(7)
Cl1 0.0372(3) 0.0257(3) 0.0370(3) 0.0017(2) 0.0079(3) 0.0022(2)
C32 0.079(3) 0.083(3) 0.050(2) -0.0094(19) 0.035(2) -0.036(2)
Cl2 0.0863(7) 0.0691(6) 0.0700(6) -0.0050(5) 0.0476(6) -0.0032(5)
Cl3 0.0938(8) 0.0541(5) 0.0809(7) -0.0096(5) 0.0376(6) -0.0192(5)

loop_
_atom_type_symbol
_atom_type_description
_atom_type_scat_dispersion_real
_atom_type_scat_dispersion_imag
_atom_type_scat_source
C C 0.0033 0.0016 'International Tables Vol C Tables 4.2.6.8 and 6.1.1.4'
H H 0.0000 0.0000 'International Tables Vol C Tables 4.2.6.8 and 6.1.1.4'
N N 0.0061 0.0033 'International Tables Vol C Tables 4.2.6.8 and 6.1.1.4'
Cl Cl 0.1484 0.1585 'International Tables Vol C Tables 4.2.6.8 and 6.1.1.4'

loop_
_geom_angle_atom_site_label_1
_geom_angle_atom_site_label_2
_geom_angle_atom_site_label_3
_geom_angle
N2 C1 N1 109.3(2)
N2 C1 H1 126.1(17)
N1 C1 H1 124.6(17)
C7 C2 C3 121.8(2)
C7 C2 N1 106.54(18)
C3 C2 N1 131.6(2)
C4 C3 C2 116.0(2)
C4 C3 H3 122.0
C2 C3 H3 122.0
C3 C4 C5 121.9(2)
C3 C4 H4 119.0
C5 C4 H4 119.0
C6 C5 C4 122.1(2)
C6 C5 H5 118.9
C4 C5 H5 118.9
C5 C6 C7 115.5(2)
C5 C6 H6 122.2
C7 C6 H6 122.2
C2 C7 C6 122.6(2)
C2 C7 N2 106.23(18)
C6 C7 N2 131.2(2)
C13 C8 C9 124.4(2)
C13 C8 N1 118.05(19)
C9 C8 N1 117.59(19)
C10 C9 C8 116.8(2)
C10 C9 C14 121.2(2)
C8 C9 C14 122.0(2)
C11 C10 C9 120.4(2)
C11 C10 H10 119.8
C9 C10 H10 119.8
C12 C11 C10 121.0(2)
C12 C11 H11 119.5
C10 C11 H11 119.5
C11 C12 C13 121.1(2)
C11 C12 H12 119.5
C13 C12 H12 119.5
C8 C13 C12 116.3(2)
C8 C13 C17 122.5(2)
C12 C13 C17 121.2(2)
C9 C14 C15 111.6(2)
C9 C14 C16 110.4(2)
C15 C14 C16 111.3(2)
C9 C14 H14 107.8
C15 C14 H14 107.8
C16 C14 H14 107.8
C14 C15 H15A 109.5
C14 C15 H15B 109.5
H15A C15 H15B 109.5
C14 C15 H15C 109.5
H15A C15 H15C 109.5
H15B C15 H15C 109.5
C14 C16 H16A 109.5
C14 C16 H16B 109.5
H16A C16 H16B 109.5
C14 C16 H16C 109.5
H16A C16 H16C 109.5
H16B C16 H16C 109.5
C13 C17 C19 111.1(2)
C13 C17 C18 111.1(2)
C19 C17 C18 112.3(3)
C13 C17 H17 107.4
C19 C17 H17 107.4
C18 C17 H17 107.4
C17 C18 H18A 109.5
C17 C18 H18B 109.5
H18A C18 H18B 109.5
C17 C18 H18C 109.5
H18A C18 H18C 109.5
H18B C18 H18C 109.5
C17 C19 H19A 109.5
C17 C19 H19B 109.5
H19A C19 H19B 109.5
C17 C19 H19C 109.5
H19A C19 H19C 109.5
H19B C19 H19C 109.5
C21 C20 C25 124.6(2)
C21 C20 N2 118.17(19)
C25 C20 N2 117.27(19)
C20 C21 C22 116.4(2)
C20 C21 C26 122.7(2)
C22 C21 C26 120.8(2)
C23 C22 C21 121.0(2)
C23 C22 H22 119.5
C21 C22 H22 119.5
C24 C23 C22 120.9(2)
C24 C23 H23 119.6
C22 C23 H23 119.6
C23 C24 C25 120.6(2)
C23 C24 H24 119.7
C25 C24 H24 119.7
C24 C25 C20 116.5(2)
C24 C25 C29 121.0(2)
C20 C25 C29 122.5(2)
C21 C26 C27 111.2(2)
C21 C26 C28 111.6(2)
C27 C26 C28 111.4(3)
C21 C26 H26 107.5
C27 C26 H26 107.5
C28 C26 H26 107.5
C26 C27 H27A 109.5
C26 C27 H27B 109.5
H27A C27 H27B 109.5
C26 C27 H27C 109.5
H27A C27 H27C 109.5
H27B C27 H27C 109.5
C26 C28 H28A 109.5
C26 C28 H28B 109.5
H28A C28 H28B 109.5
C26 C28 H28C 109.5
H28A C28 H28C 109.5
H28B C28 H28C 109.5
C25 C29 C30 110.1(2)
C25 C29 C31 111.6(2)
C30 C29 C31 111.5(2)
C25 C29 H29 107.8
C30 C29 H29 107.8
C31 C29 H29 107.8
C29 C30 H30A 109.5
C29 C30 H30B 109.5
H30A C30 H30B 109.5
C29 C30 H30C 109.5
H30A C30 H30C 109.5
H30B C30 H30C 109.5
C29 C31 H31A 109.5
C29 C31 H31B 109.5
H31A C31 H31B 109.5
C29 C31 H31C 109.5
H31A C31 H31C 109.5
H31B C31 H31C 109.5
C1 N1 C2 108.92(18)
C1 N1 C8 124.39(19)
C2 N1 C8 126.65(18)
C1 N2 C7 109.02(18)
C1 N2 C20 125.11(19)
C7 N2 C20 125.66(18)
Cl2 C32 Cl3 109.7(2)
Cl2 C32 H32A 109.7
Cl3 C32 H32A 109.7
Cl2 C32 H32B 109.7
Cl3 C32 H32B 109.7
H32A C32 H32B 108.2

loop_
_geom_bond_atom_site_label_1
_geom_bond_atom_site_label_2
_geom_bond_distance
C1 N2 1.330(3)
C1 N1 1.334(3)
C1 H1 0.97(3)
C2 C7 1.387(3)
C2 C3 1.390(3)
C2 N1 1.392(3)
C3 C4 1.383(4)
C3 H3 0.9300
C4 C5 1.403(4)
C4 H4 0.9300
C5 C6 1.381(4)
C5 H5 0.9300
C6 C7 1.393(3)
C6 H6 0.9300
C7 N2 1.397(3)
C8 C13 1.392(3)
C8 C9 1.397(3)
C8 N1 1.448(3)
C9 C10 1.396(3)
C9 C14 1.513(3)
C10 C11 1.383(4)
C10 H10 0.9300
C11 C12 1.381(4)
C11 H11 0.9300
C12 C13 1.398(3)
C12 H12 0.9300
C13 C17 1.515(3)
C14 C15 1.527(4)
C14 C16 1.531(4)
C14 H14 0.9800
C15 H15A 0.9600
C15 H15B 0.9600
C15 H15C 0.9600
C16 H16A 0.9600
C16 H16B 0.9600
C16 H16C 0.9600
C17 C19 1.519(4)
C17 C18 1.522(4)
C17 H17 0.9800
C18 H18A 0.9600
C18 H18B 0.9600
C18 H18C 0.9600
C19 H19A 0.9600
C19 H19B 0.9600
C19 H19C 0.9600
C20 C21 1.388(3)
C20 C25 1.400(3)
C20 N2 1.447(3)
C21 C22 1.393(3)
C21 C26 1.523(3)
C22 C23 1.384(4)
C22 H22 0.9300
C23 C24 1.383(4)
C23 H23 0.9300
C24 C25 1.396(3)
C24 H24 0.9300
C25 C29 1.513(3)
C26 C27 1.524(4)
C26 C28 1.529(4)
C26 H26 0.9800
C27 H27A 0.9600
C27 H27B 0.9600
C27 H27C 0.9600
C28 H28A 0.9600
C28 H28B 0.9600
C28 H28C 0.9600
C29 C30 1.523(4)
C29 C31 1.525(4)
C29 H29 0.9800
C30 H30A 0.9600
C30 H30B 0.9600
C30 H30C 0.9600
C31 H31A 0.9600
C31 H31B 0.9600
C31 H31C 0.9600
C32 Cl2 1.765(5)
C32 Cl3 1.774(5)
C32 H32A 0.9700
C32 H32B 0.9700
